data_4027045
loop_
_publ_author_name
'Feng Li'
'Jing Nie'
'Jun-Wei Wu'
'Yan Zheng'
'Jun-An Ma'

_publ_section_title
;
 Stereoselective Synthesis of Fluorinated 2,3-Dihydroquinolin-4(1H)-ones
 via a One-Pot Multistep Transformation
;
_journal_name_full 'Journal of Organic Chemistry'
_journal_page_first 2398
_journal_page_last 2406
_journal_paper_doi 10.1021/jo202693x
_journal_volume 77
_journal_year 2012
_chemical_formula_sum 'C27 H26 F N O5 S'
_chemical_formula_weight 495.55
_chemical_name_systematic
; 
 ? 
;
_space_group_IT_number 14
_symmetry_cell_setting monoclinic
_symmetry_space_group_name_Hall '-P 2ybc'
_symmetry_space_group_name_H-M 'P 1 21/c 1'
_atom_sites_solution_hydrogens geom
_atom_sites_solution_primary direct
_atom_sites_solution_secondary difmap
_audit_creation_method SHELXL-97
_cell_angle_alpha 90.00
_cell_angle_beta 92.418(5)
_cell_angle_gamma 90.00
_cell_formula_units_Z 4
_cell_length_a 9.729(4)
_cell_length_b 17.138(7)
_cell_length_c 15.269(6)
_cell_measurement_reflns_used 5468
_cell_measurement_temperature 294(2)
_cell_measurement_theta_max 27.5
_cell_measurement_theta_min 3.2
_cell_volume 2543.6(18)
_computing_cell_refinement CRYSTALCLEAR
_computing_data_collection CRYSTALCLEAR
_computing_data_reduction CRYSTALCLEAR
_computing_molecular_graphics 'Bruker SHELXTL'
_computing_publication_material 'Bruker SHELXTL'
_computing_structure_refinement 'SHELXL-97 (Sheldrick, 1997)'
_computing_structure_solution 'SHELXS-97 (Sheldrick, 1990)'
_diffrn_ambient_temperature 294(2)
_diffrn_detector_area_resol_mean 13.6612
_diffrn_measured_fraction_theta_full 0.995
_diffrn_measured_fraction_theta_max 0.995
_diffrn_measurement_device_type 'Rigaku Mercury375R'
_diffrn_measurement_method 'profile data from \w-scans'
_diffrn_radiation_monochromator graphite
_diffrn_radiation_source 'fine-focus sealed tube'
_diffrn_radiation_type MoK\a
_diffrn_radiation_wavelength 0.71073
_diffrn_reflns_av_R_equivalents 0.0375
_diffrn_reflns_av_sigmaI/netI 0.0240
_diffrn_reflns_limit_h_max 12
_diffrn_reflns_limit_h_min -12
_diffrn_reflns_limit_k_max 22
_diffrn_reflns_limit_k_min -22
_diffrn_reflns_limit_l_max 19
_diffrn_reflns_limit_l_min -19
_diffrn_reflns_number 26184
_diffrn_reflns_theta_full 27.43
_diffrn_reflns_theta_max 27.43
_diffrn_reflns_theta_min 3.17
_exptl_absorpt_coefficient_mu 0.172
_exptl_absorpt_correction_T_max 0.9763
_exptl_absorpt_correction_T_min 0.9519
_exptl_absorpt_correction_type multi-scan
_exptl_crystal_colour COLORLESS
_exptl_crystal_density_diffrn 1.294
_exptl_crystal_description BLOCK
_exptl_crystal_F_000 1040
_exptl_crystal_size_max 0.29
_exptl_crystal_size_mid 0.22
_exptl_crystal_size_min 0.14
_refine_diff_density_max 0.188
_refine_diff_density_min -0.366
_refine_diff_density_rms 0.057
_refine_ls_extinction_method none
_refine_ls_goodness_of_fit_ref 1.051
_refine_ls_hydrogen_treatment constr
_refine_ls_matrix_type full
_refine_ls_number_parameters 320
_refine_ls_number_reflns 5780
_refine_ls_number_restraints 0
_refine_ls_restrained_S_all 1.051
_refine_ls_R_factor_all 0.0668
_refine_ls_R_factor_gt 0.0514
_refine_ls_shift/su_max 0.000
_refine_ls_shift/su_mean 0.000
_refine_ls_structure_factor_coef Fsqd
_refine_ls_weighting_details 'calc w=1/[\s^2^(Fo^2^)+(0.0663P)^2^+0.4974P] where P=(Fo^2^+2Fc^2^)/3'
_refine_ls_weighting_scheme calc
_refine_ls_wR_factor_gt 0.1253
_refine_ls_wR_factor_ref 0.1372
_reflns_number_gt 4480
_reflns_number_total 5780
_reflns_threshold_expression >2sigma(I)
_cod_data_source_file jo202693x_si_001.cif
_cod_data_source_block 110919a
_cod_original_cell_volume 2543.5(18)
_cod_database_code 4027045

loop_
_symmetry_equiv_pos_as_xyz
'x, y, z'
'-x, y+1/2, -z+1/2'
'-x, -y, -z'
'x, -y-1/2, z-1/2'

loop_
_atom_site_label
_atom_site_type_symbol
_atom_site_fract_x
_atom_site_fract_y
_atom_site_fract_z
_atom_site_U_iso_or_equiv
_atom_site_adp_type
_atom_site_occupancy
_atom_site_symmetry_multiplicity
_atom_site_calc_flag
_atom_site_refinement_flags
C1 C 0.84614(17) 0.26451(9) 0.45364(10) 0.0460(4) Uani 1 1 d .
C2 C 0.8650(2) 0.22051(11) 0.53038(12) 0.0604(5) Uani 1 1 d .
H2 H 0.7897 0.2063 0.5624 0.073 Uiso 1 1 calc R
C3 C 0.9962(2) 0.19828(13) 0.55818(13) 0.0709(6) Uani 1 1 d .
H3 H 1.0078 0.1689 0.6092 0.085 Uiso 1 1 calc R
C4 C 1.1101(2) 0.21824(12) 0.51284(14) 0.0693(5) Uani 1 1 d .
H4 H 1.1975 0.2029 0.5330 0.083 Uiso 1 1 calc R
C5 C 1.09271(19) 0.26128(10) 0.43697(12) 0.0571(4) Uani 1 1 d .
H5 H 1.1690 0.2746 0.4054 0.069 Uiso 1 1 calc R
C6 C 0.96192(17) 0.28516(9) 0.40694(11) 0.0466(4) Uani 1 1 d .
C7 C 0.94971(19) 0.33164(10) 0.32633(11) 0.0521(4) Uani 1 1 d .
C8 C 0.80486(19) 0.35459(9) 0.29443(10) 0.0496(4) Uani 1 1 d .
C9 C 0.70138(17) 0.36037(9) 0.36742(10) 0.0460(4) Uani 1 1 d .
H9 H 0.6097 0.3586 0.3384 0.055 Uiso 1 1 calc R
C10 C 0.70744(17) 0.43569(9) 0.42052(11) 0.0487(4) Uani 1 1 d .
C11 C 0.6158(2) 0.49423(11) 0.39672(14) 0.0661(5) Uani 1 1 d .
H11 H 0.5552 0.4868 0.3487 0.079 Uiso 1 1 calc R
C12 C 0.6122(3) 0.56367(12) 0.44260(19) 0.0831(7) Uani 1 1 d .
H12 H 0.5500 0.6025 0.4253 0.100 Uiso 1 1 calc R
C13 C 0.7000(3) 0.57504(13) 0.51334(19) 0.0874(8) Uani 1 1 d .
H13 H 0.6972 0.6214 0.5448 0.105 Uiso 1 1 calc R
C14 C 0.7926(3) 0.51796(15) 0.53806(18) 0.0907(8) Uani 1 1 d .
H14 H 0.8531 0.5261 0.5860 0.109 Uiso 1 1 calc R
C15 C 0.7967(2) 0.44797(12) 0.49204(14) 0.0711(6) Uani 1 1 d .
H15 H 0.8595 0.4095 0.5094 0.085 Uiso 1 1 calc R
C16 C 0.60883(17) 0.14366(10) 0.39999(12) 0.0514(4) Uani 1 1 d .
C17 C 0.6235(2) 0.08178(11) 0.45767(14) 0.0636(5) Uani 1 1 d .
H17 H 0.6210 0.0899 0.5178 0.076 Uiso 1 1 calc R
C18 C 0.6422(2) 0.00719(12) 0.42440(15) 0.0701(5) Uani 1 1 d .
H18 H 0.6520 -0.0346 0.4631 0.084 Uiso 1 1 calc R
C19 C 0.64645(18) -0.00652(11) 0.33543(15) 0.0645(5) Uani 1 1 d .
C20 C 0.63633(19) 0.05709(12) 0.27936(14) 0.0630(5) Uani 1 1 d .
H20 H 0.6432 0.0493 0.2194 0.076 Uiso 1 1 calc R
C21 C 0.61624(19) 0.13225(11) 0.31057(13) 0.0574(4) Uani 1 1 d .
H21 H 0.6079 0.1742 0.2720 0.069 Uiso 1 1 calc R
C22 C 0.6609(3) -0.08899(13) 0.3011(2) 0.0900(7) Uani 1 1 d .
H22A H 0.7444 -0.1116 0.3253 0.135 Uiso 1 1 calc R
H22B H 0.6637 -0.0879 0.2384 0.135 Uiso 1 1 calc R
H22C H 0.5838 -0.1197 0.3180 0.135 Uiso 1 1 calc R
C23 C 0.8009(2) 0.42662(11) 0.23428(11) 0.0559(4) Uani 1 1 d .
C24 C 0.8913(2) 0.56034(11) 0.22195(15) 0.0696(6) Uani 1 1 d .
C25 C 0.9679(3) 0.54455(16) 0.14033(18) 0.0964(9) Uani 1 1 d .
H25A H 1.0476 0.5133 0.1548 0.145 Uiso 1 1 calc R
H25B H 0.9962 0.5931 0.1154 0.145 Uiso 1 1 calc R
H25C H 0.9090 0.5172 0.0987 0.145 Uiso 1 1 calc R
C26 C 0.7518(2) 0.59749(15) 0.2026(2) 0.0969(9) Uani 1 1 d .
H26A H 0.6990 0.5652 0.1623 0.145 Uiso 1 1 calc R
H26B H 0.7640 0.6481 0.1772 0.145 Uiso 1 1 calc R
H26C H 0.7041 0.6026 0.2561 0.145 Uiso 1 1 calc R
C27 C 0.9767(3) 0.60694(15) 0.2884(2) 0.1092(10) Uani 1 1 d .
H27A H 0.9285 0.6109 0.3418 0.164 Uiso 1 1 calc R
H27B H 0.9926 0.6582 0.2656 0.164 Uiso 1 1 calc R
H27C H 1.0633 0.5812 0.2999 0.164 Uiso 1 1 calc R
F1 F 0.76196(13) 0.29104(6) 0.24216(7) 0.0702(3) Uani 1 1 d .
N1 N 0.71352(14) 0.28965(8) 0.42238(9) 0.0482(3) Uani 1 1 d .
O1 O 0.46564(13) 0.27225(8) 0.38451(11) 0.0713(4) Uani 1 1 d .
O2 O 0.55231(17) 0.23233(9) 0.53157(10) 0.0784(4) Uani 1 1 d .
O3 O 1.04752(16) 0.34756(9) 0.28229(10) 0.0807(5) Uani 1 1 d .
O4 O 0.73690(19) 0.42634(10) 0.16584(9) 0.0903(5) Uani 1 1 d .
O5 O 0.87389(13) 0.48434(7) 0.26952(8) 0.0579(3) Uani 1 1 d .
S1 S 0.57192(5) 0.23756(3) 0.43964(3) 0.05591(15) Uani 1 1 d .

loop_
_atom_site_aniso_label
_atom_site_aniso_U_11
_atom_site_aniso_U_22
_atom_site_aniso_U_33
_atom_site_aniso_U_23
_atom_site_aniso_U_13
_atom_site_aniso_U_12
C1 0.0524(9) 0.0418(8) 0.0436(8) -0.0026(6) 0.0009(7) -0.0053(7)
C2 0.0687(12) 0.0638(11) 0.0487(10) 0.0078(8) 0.0027(8) -0.0056(9)
C3 0.0840(15) 0.0711(13) 0.0564(11) 0.0126(10) -0.0107(10) 0.0003(11)
C4 0.0648(12) 0.0694(12) 0.0723(13) 0.0016(10) -0.0127(10) 0.0049(10)
C5 0.0556(10) 0.0492(9) 0.0666(11) -0.0062(8) 0.0033(8) -0.0022(8)
C6 0.0535(9) 0.0393(8) 0.0472(9) -0.0051(7) 0.0045(7) -0.0020(7)
C7 0.0627(10) 0.0436(8) 0.0511(9) -0.0031(7) 0.0148(8) -0.0004(7)
C8 0.0645(10) 0.0456(8) 0.0388(8) -0.0058(7) 0.0019(7) -0.0073(7)
C9 0.0497(9) 0.0440(8) 0.0439(8) -0.0006(7) -0.0006(6) -0.0039(7)
C10 0.0506(9) 0.0454(8) 0.0509(9) -0.0035(7) 0.0105(7) -0.0039(7)
C11 0.0626(11) 0.0584(11) 0.0778(13) -0.0016(10) 0.0075(10) 0.0066(9)
C12 0.0801(15) 0.0534(11) 0.118(2) -0.0091(12) 0.0244(14) 0.0090(11)
C13 0.0856(16) 0.0591(12) 0.120(2) -0.0359(13) 0.0335(15) -0.0126(12)
C14 0.0901(17) 0.0816(15) 0.0997(18) -0.0446(14) -0.0030(13) -0.0103(13)
C15 0.0761(14) 0.0621(11) 0.0739(13) -0.0232(10) -0.0114(10) 0.0052(10)
C16 0.0408(8) 0.0508(9) 0.0627(10) -0.0024(8) 0.0047(7) -0.0097(7)
C17 0.0649(12) 0.0623(11) 0.0636(11) 0.0038(9) 0.0030(9) -0.0087(9)
C18 0.0708(13) 0.0546(11) 0.0843(15) 0.0073(10) -0.0030(11) -0.0019(9)
C19 0.0416(9) 0.0597(11) 0.0920(15) -0.0078(10) -0.0020(9) -0.0004(8)
C20 0.0522(10) 0.0692(12) 0.0676(12) -0.0139(10) 0.0022(8) -0.0093(9)
C21 0.0535(10) 0.0556(10) 0.0632(11) -0.0002(8) 0.0013(8) -0.0119(8)
C22 0.0826(16) 0.0643(13) 0.122(2) -0.0204(14) -0.0044(14) 0.0147(12)
C23 0.0622(11) 0.0621(11) 0.0433(9) 0.0054(8) 0.0014(8) -0.0012(8)
C24 0.0619(11) 0.0563(11) 0.0915(15) 0.0338(10) 0.0133(10) 0.0041(9)
C25 0.0808(16) 0.0983(18) 0.113(2) 0.0509(16) 0.0362(14) 0.0151(13)
C26 0.0714(14) 0.0849(16) 0.136(2) 0.0530(16) 0.0290(14) 0.0232(12)
C27 0.116(2) 0.0646(14) 0.146(3) 0.0190(16) -0.0073(19) -0.0293(15)
F1 0.0988(9) 0.0619(6) 0.0503(6) -0.0166(5) 0.0067(5) -0.0193(6)
N1 0.0508(8) 0.0447(7) 0.0493(7) 0.0019(6) 0.0041(6) -0.0061(6)
O1 0.0447(7) 0.0655(8) 0.1042(11) 0.0018(7) 0.0078(7) 0.0015(6)
O2 0.0898(10) 0.0782(9) 0.0704(9) -0.0044(7) 0.0419(8) -0.0080(8)
O3 0.0739(10) 0.0872(10) 0.0837(10) 0.0239(8) 0.0350(8) 0.0113(8)
O4 0.1148(14) 0.0991(12) 0.0548(8) 0.0151(8) -0.0231(8) -0.0137(10)
O5 0.0653(8) 0.0494(6) 0.0586(7) 0.0149(6) -0.0015(6) -0.0053(6)
S1 0.0497(3) 0.0530(3) 0.0663(3) -0.0025(2) 0.0174(2) -0.00494(18)

loop_
_atom_type_symbol
_atom_type_description
_atom_type_scat_dispersion_real
_atom_type_scat_dispersion_imag
_atom_type_scat_source
C C 0.0033 0.0016 'International Tables Vol C Tables 4.2.6.8 and 6.1.1.4'
H H 0.0000 0.0000 'International Tables Vol C Tables 4.2.6.8 and 6.1.1.4'
N N 0.0061 0.0033 'International Tables Vol C Tables 4.2.6.8 and 6.1.1.4'
O O 0.0106 0.0060 'International Tables Vol C Tables 4.2.6.8 and 6.1.1.4'
F F 0.0171 0.0103 'International Tables Vol C Tables 4.2.6.8 and 6.1.1.4'
S S 0.1246 0.1234 'International Tables Vol C Tables 4.2.6.8 and 6.1.1.4'

loop_
_geom_angle_atom_site_label_1
_geom_angle_atom_site_label_2
_geom_angle_atom_site_label_3
_geom_angle
C2 C1 C6 118.80(16)
C2 C1 N1 121.93(16)
C6 C1 N1 119.26(14)
C3 C2 C1 119.51(19)
C3 C2 H2 120.2
C1 C2 H2 120.2
C4 C3 C2 122.05(19)
C4 C3 H3 119.0
C2 C3 H3 119.0
C3 C4 C5 118.93(19)
C3 C4 H4 120.5
C5 C4 H4 120.5
C4 C5 C6 120.75(19)
C4 C5 H5 119.6
C6 C5 H5 119.6
C5 C6 C1 119.95(16)
C5 C6 C7 118.39(16)
C1 C6 C7 121.66(15)
O3 C7 C6 123.16(18)
O3 C7 C8 119.93(16)
C6 C7 C8 116.73(14)
F1 C8 C7 103.32(14)
F1 C8 C9 105.93(13)
C7 C8 C9 114.23(14)
F1 C8 C23 106.50(13)
C7 C8 C23 113.42(15)
C9 C8 C23 112.40(14)
N1 C9 C10 113.12(13)
N1 C9 C8 108.69(13)
C10 C9 C8 115.38(13)
N1 C9 H9 106.3
C10 C9 H9 106.3
C8 C9 H9 106.3
C11 C10 C15 118.33(17)
C11 C10 C9 117.74(16)
C15 C10 C9 123.91(16)
C10 C11 C12 121.5(2)
C10 C11 H11 119.3
C12 C11 H11 119.3
C13 C12 C11 119.8(2)
C13 C12 H12 120.1
C11 C12 H12 120.1
C12 C13 C14 119.9(2)
C12 C13 H13 120.0
C14 C13 H13 120.0
C13 C14 C15 120.6(2)
C13 C14 H14 119.7
C15 C14 H14 119.7
C10 C15 C14 120.0(2)
C10 C15 H15 120.0
C14 C15 H15 120.0
C17 C16 C21 120.78(17)
C17 C16 S1 119.95(15)
C21 C16 S1 119.20(14)
C16 C17 C18 118.97(19)
C16 C17 H17 120.5
C18 C17 H17 120.5
C19 C18 C17 121.72(19)
C19 C18 H18 119.1
C17 C18 H18 119.1
C18 C19 C20 117.97(18)
C18 C19 C22 120.4(2)
C20 C19 C22 121.7(2)
C19 C20 C21 121.60(19)
C19 C20 H20 119.2
C21 C20 H20 119.2
C16 C21 C20 118.88(18)
C16 C21 H21 120.6
C20 C21 H21 120.6
C19 C22 H22A 109.5
C19 C22 H22B 109.5
H22A C22 H22B 109.5
C19 C22 H22C 109.5
H22A C22 H22C 109.5
H22B C22 H22C 109.5
O4 C23 O5 127.75(18)
O4 C23 C8 121.21(18)
O5 C23 C8 111.04(14)
C25 C24 O5 108.31(17)
C25 C24 C27 111.9(2)
O5 C24 C27 101.73(17)
C25 C24 C26 112.6(2)
O5 C24 C26 109.85(16)
C27 C24 C26 111.8(2)
C24 C25 H25A 109.5
C24 C25 H25B 109.5
H25A C25 H25B 109.5
C24 C25 H25C 109.5
H25A C25 H25C 109.5
H25B C25 H25C 109.5
C24 C26 H26A 109.5
C24 C26 H26B 109.5
H26A C26 H26B 109.5
C24 C26 H26C 109.5
H26A C26 H26C 109.5
H26B C26 H26C 109.5
C24 C27 H27A 109.5
C24 C27 H27B 109.5
H27A C27 H27B 109.5
C24 C27 H27C 109.5
H27A C27 H27C 109.5
H27B C27 H27C 109.5
C1 N1 C9 119.26(13)
C1 N1 S1 121.79(11)
C9 N1 S1 118.78(11)
C23 O5 C24 121.47(15)
O2 S1 O1 118.70(10)
O2 S1 N1 109.50(9)
O1 S1 N1 105.34(8)
O2 S1 C16 108.55(9)
O1 S1 C16 109.23(9)
N1 S1 C16 104.62(8)

loop_
_geom_bond_atom_site_label_1
_geom_bond_atom_site_label_2
_geom_bond_distance
C1 C2 1.399(2)
C1 C6 1.404(2)
C1 N1 1.424(2)
C2 C3 1.382(3)
C2 H2 0.9300
C3 C4 1.374(3)
C3 H3 0.9300
C4 C5 1.378(3)
C4 H4 0.9300
C5 C6 1.396(2)
C5 H5 0.9300
C6 C7 1.467(2)
C7 O3 1.219(2)
C7 C8 1.523(3)
C8 F1 1.4033(18)
C8 C9 1.536(2)
C8 C23 1.538(2)
C9 N1 1.476(2)
C9 C10 1.524(2)
C9 H9 0.9800
C10 C11 1.380(3)
C10 C15 1.383(3)
C11 C12 1.382(3)
C11 H11 0.9300
C12 C13 1.363(4)
C12 H12 0.9300
C13 C14 1.372(4)
C13 H13 0.9300
C14 C15 1.392(3)
C14 H14 0.9300
C15 H15 0.9300
C16 C17 1.382(3)
C16 C21 1.384(3)
C16 S1 1.7616(19)
C17 C18 1.390(3)
C17 H17 0.9300
C18 C19 1.381(3)
C18 H18 0.9300
C19 C20 1.387(3)
C19 C22 1.516(3)
C20 C21 1.390(3)
C20 H20 0.9300
C21 H21 0.9300
C22 H22A 0.9600
C22 H22B 0.9600
C22 H22C 0.9600
C23 O4 1.194(2)
C23 O5 1.319(2)
C24 C25 1.504(3)
C24 O5 1.504(2)
C24 C27 1.512(4)
C24 C26 1.517(3)
C25 H25A 0.9600
C25 H25B 0.9600
C25 H25C 0.9600
C26 H26A 0.9600
C26 H26B 0.9600
C26 H26C 0.9600
C27 H27A 0.9600
C27 H27B 0.9600
C27 H27C 0.9600
N1 S1 1.6718(15)
O1 S1 1.4344(15)
O2 S1 1.4273(16)

loop_
_geom_torsion_atom_site_label_1
_geom_torsion_atom_site_label_2
_geom_torsion_atom_site_label_3
_geom_torsion_atom_site_label_4
_geom_torsion
C6 C1 C2 C3 -0.2(3)
N1 C1 C2 C3 -179.38(17)
C1 C2 C3 C4 0.2(3)
C2 C3 C4 C5 -0.5(3)
C3 C4 C5 C6 0.8(3)
C4 C5 C6 C1 -0.8(3)
C4 C5 C6 C7 179.30(17)
C2 C1 C6 C5 0.5(2)
N1 C1 C6 C5 179.69(14)
C2 C1 C6 C7 -179.59(15)
N1 C1 C6 C7 -0.4(2)
C5 C6 C7 O3 3.3(3)
C1 C6 C7 O3 -176.66(17)
C5 C6 C7 C8 178.35(14)
C1 C6 C7 C8 -1.6(2)
O3 C7 C8 F1 87.65(19)
C6 C7 C8 F1 -87.61(16)
O3 C7 C8 C9 -157.79(16)
C6 C7 C8 C9 27.0(2)
O3 C7 C8 C23 -27.2(2)
C6 C7 C8 C23 157.51(14)
F1 C8 C9 N1 64.85(17)
C7 C8 C9 N1 -48.17(17)
C23 C8 C9 N1 -179.24(13)
F1 C8 C9 C10 -166.89(13)
C7 C8 C9 C10 80.09(18)
C23 C8 C9 C10 -51.0(2)
N1 C9 C10 C11 -137.37(17)
C8 C9 C10 C11 96.60(19)
N1 C9 C10 C15 41.0(2)
C8 C9 C10 C15 -85.0(2)
C15 C10 C11 C12 0.0(3)
C9 C10 C11 C12 178.48(18)
C10 C11 C12 C13 -0.4(3)
C11 C12 C13 C14 0.7(4)
C12 C13 C14 C15 -0.7(4)
C11 C10 C15 C14 0.1(3)
C9 C10 C15 C14 -178.3(2)
C13 C14 C15 C10 0.3(4)
C21 C16 C17 C18 -1.8(3)
S1 C16 C17 C18 175.12(15)
C16 C17 C18 C19 0.1(3)
C17 C18 C19 C20 2.2(3)
C17 C18 C19 C22 -177.4(2)
C18 C19 C20 C21 -2.9(3)
C22 C19 C20 C21 176.76(19)
C17 C16 C21 C20 1.1(3)
S1 C16 C21 C20 -175.78(14)
C19 C20 C21 C16 1.2(3)
F1 C8 C23 O4 18.0(3)
C7 C8 C23 O4 131.0(2)
C9 C8 C23 O4 -97.6(2)
F1 C8 C23 O5 -162.65(15)
C7 C8 C23 O5 -49.7(2)
C9 C8 C23 O5 81.78(19)
C2 C1 N1 C9 153.88(16)
C6 C1 N1 C9 -25.3(2)
C2 C1 N1 S1 -30.9(2)
C6 C1 N1 S1 149.90(12)
C10 C9 N1 C1 -80.82(18)
C8 C9 N1 C1 48.71(18)
C10 C9 N1 S1 103.85(14)
C8 C9 N1 S1 -126.62(12)
O4 C23 O5 C24 -3.2(3)
C8 C23 O5 C24 177.46(15)
C25 C24 O5 C23 -63.6(2)
C27 C24 O5 C23 178.3(2)
C26 C24 O5 C23 59.8(3)
C1 N1 S1 O2 62.69(15)
C9 N1 S1 O2 -122.11(13)
C1 N1 S1 O1 -168.61(13)
C9 N1 S1 O1 6.60(14)
C1 N1 S1 C16 -53.49(15)
C9 N1 S1 C16 121.71(13)
C17 C16 S1 O2 -4.37(18)
C21 C16 S1 O2 172.58(14)
C17 C16 S1 O1 -135.17(15)
C21 C16 S1 O1 41.77(16)
C17 C16 S1 N1 112.46(15)
C21 C16 S1 N1 -70.59(15)
